data_7238311
loop_
_publ_author_name
'Zhang, Ya-Nan'
'Wang, Yao-Yu'
'Hou, Lei'
'Liu, Ping'
'Liu, Jian-Qiang'
'Shi, Qi-Zhen'

_publ_section_title
;
 A series of metal--organic coordination polymers assembled with disulfide
 ligand involving in situ cleavage of S--S under co-ligand intervention
;
_journal_issue 11
_journal_name_full CrystEngComm
_journal_page_first 3840
_journal_paper_doi 10.1039/c005228k
_journal_volume 12
_journal_year 2010
_chemical_formula_moiety 'C24 H14 Cd2 N4 O4 S2'
_chemical_formula_sum 'C24 H14 Cd2 N4 O4 S2'
_chemical_formula_weight 711.31
_space_group_IT_number 2
_space_group_name_Hall '-P 1'
_space_group_name_H-M_alt 'P -1'
_symmetry_cell_setting triclinic
_symmetry_space_group_name_H-M 'P -1'
_atom_sites_solution_hydrogens geom
_atom_sites_solution_primary direct
_atom_sites_solution_secondary difmap
_audit_creation_method SHELXL-97
_cell_angle_alpha 91.799(3)
_cell_angle_beta 93.476(3)
_cell_angle_gamma 102.816(3)
_cell_formula_units_Z 2
_cell_length_a 8.8779(16)
_cell_length_b 11.910(2)
_cell_length_c 12.284(2)
_cell_measurement_reflns_used 1023
_cell_measurement_temperature 293(2)
_cell_measurement_theta_max 19.77
_cell_measurement_theta_min 2.36
_cell_volume 1262.8(4)
_computing_cell_refinement APEX2
_computing_data_collection 'APEX2 (Bruker, 2005)'
_computing_data_reduction APEX2
_computing_molecular_graphics APEX2
_computing_publication_material APEX2
_computing_structure_refinement 'SHELXL-97 (Sheldrick, 1997)'
_computing_structure_solution 'SHELXS-97 (Sheldrick, 1990)'
_diffrn_ambient_temperature 293(2)
_diffrn_measured_fraction_theta_full 0.974
_diffrn_measured_fraction_theta_max 0.974
_diffrn_measurement_device_type 'Bruker APEX SMART II'
_diffrn_measurement_method \w
_diffrn_radiation_monochromator graphite
_diffrn_radiation_source 'fine-focus sealed tube'
_diffrn_radiation_type MoK\a
_diffrn_radiation_wavelength 0.71073
_diffrn_reflns_av_R_equivalents 0.0318
_diffrn_reflns_av_sigmaI/netI 0.0857
_diffrn_reflns_limit_h_max 9
_diffrn_reflns_limit_h_min -10
_diffrn_reflns_limit_k_max 14
_diffrn_reflns_limit_k_min -14
_diffrn_reflns_limit_l_max 14
_diffrn_reflns_limit_l_min -12
_diffrn_reflns_number 6361
_diffrn_reflns_theta_full 25.10
_diffrn_reflns_theta_max 25.10
_diffrn_reflns_theta_min 1.66
_diffrn_standards_decay_% 0
_diffrn_standards_interval_time 0
_diffrn_standards_number 0
_exptl_absorpt_coefficient_mu 1.887
_exptl_absorpt_correction_T_max 0.7275
_exptl_absorpt_correction_T_min 0.6013
_exptl_absorpt_correction_type multi-scan
_exptl_absorpt_process_details 'SADABS (Bruker, 1997)'
_exptl_crystal_colour colorless
_exptl_crystal_density_diffrn 1.871
_exptl_crystal_density_method 'not measured'
_exptl_crystal_description block
_exptl_crystal_F_000 692
_exptl_crystal_size_max 0.30
_exptl_crystal_size_mid 0.26
_exptl_crystal_size_min 0.18
_refine_diff_density_max 1.723
_refine_diff_density_min -0.810
_refine_diff_density_rms 0.154
_refine_ls_extinction_method none
_refine_ls_goodness_of_fit_ref 1.078
_refine_ls_hydrogen_treatment constr
_refine_ls_matrix_type full
_refine_ls_number_parameters 325
_refine_ls_number_reflns 4389
_refine_ls_number_restraints 11
_refine_ls_restrained_S_all 1.084
_refine_ls_R_factor_all 0.0988
_refine_ls_R_factor_gt 0.0571
_refine_ls_shift/su_max 0.000
_refine_ls_shift/su_mean 0.000
_refine_ls_structure_factor_coef Fsqd
_refine_ls_weighting_details 'calc w=1/[\s^2^(Fo^2^)+(0.0751P)^2^+0.0200P] where P=(Fo^2^+2Fc^2^)/3'
_refine_ls_weighting_scheme calc
_refine_ls_wR_factor_gt 0.1416
_refine_ls_wR_factor_ref 0.1597
_reflns_number_gt 2432
_reflns_number_total 4389
_reflns_threshold_expression >2sigma(I)
_cod_data_source_file c005228k.txt
_cod_data_source_block xb2871m
_cod_depositor_comments
;
The following automatic conversions were performed:

data item '_exptl_absorpt_correction_type' value 'Multi-scan' was
changed to 'multi-scan' in accordance with the
/home/saulius/struct/COD-crude-data/automatic-downloads/DataCite-retrospective/RSC/depositions/lib/dictionaries/cif_core.dic
dictionary named 'cif_core.dic' version 2.4.2 last updated on
2011-04-26.

data item '_symmetry_cell_setting' value 'Triclinic' was changed to
'triclinic' in accordance with the
/home/saulius/struct/COD-crude-data/automatic-downloads/DataCite-retrospective/RSC/depositions/lib/dictionaries/cif_core.dic
dictionary named 'cif_core.dic' version 2.4.2 last updated on
2011-04-26.

Automatic conversion script
Id: cif_fix_values 6909 2019-04-08 15:41:33Z antanas 
;
_cod_original_sg_symbol_H-M P-1
_cod_database_code 7238311

loop_
_symmetry_equiv_pos_as_xyz
'x, y, z'
'-x, -y, -z'

loop_
_atom_site_label
_atom_site_type_symbol
_atom_site_fract_x
_atom_site_fract_y
_atom_site_fract_z
_atom_site_U_iso_or_equiv
_atom_site_adp_type
_atom_site_occupancy
_atom_site_symmetry_multiplicity
_atom_site_calc_flag
_atom_site_refinement_flags
O1 O 1.3729(7) 0.0330(6) 0.5524(5) 0.0588(18) Uani 1 1 d .
C23 C 1.2490(10) 0.0065(9) 0.6078(8) 0.049(2) Uani 1 1 d .
C22 C 1.1427(9) 0.0904(8) 0.5979(7) 0.043(2) Uani 1 1 d .
C21 C 1.1791(11) 0.1944(9) 0.5493(8) 0.055(3) Uani 1 1 d .
H21 H 1.2769 0.2205 0.5242 0.067 Uiso 1 1 calc R
C24 C 0.9947(10) 0.0558(8) 0.6307(7) 0.047(2) Uani 1 1 d .
H24 H 0.9691 -0.0143 0.6640 0.056 Uiso 1 1 calc R
N4 N 0.8883(8) 0.1145(7) 0.6182(6) 0.0502(19) Uani 1 1 d U
C20 C 1.0674(13) 0.2608(9) 0.5379(8) 0.068(3) Uani 1 1 d .
H20 H 1.0911 0.3334 0.5090 0.082 Uiso 1 1 calc R
C19 C 0.9201(12) 0.2150(10) 0.5710(8) 0.063(3) Uani 1 1 d U
O3 O 0.4920(9) 0.1154(6) -0.2260(6) 0.068(2) Uani 1 1 d .
C13 C 0.5891(15) 0.1405(9) -0.1460(9) 0.063(3) Uani 1 1 d .
Cd1 Cd 0.37721(8) -0.06715(6) 0.36260(6) 0.0524(3) Uani 1 1 d .
Cd2 Cd 0.67806(8) 0.23007(6) 0.34460(6) 0.0561(3) Uani 1 1 d U
S1 S 0.3712(3) 0.1442(2) 0.3083(2) 0.0599(7) Uani 1 1 d .
S2 S 0.7572(4) 0.2787(3) 0.5529(2) 0.0884(11) Uani 1 1 d U
N3 N 0.5745(9) 0.1816(7) 0.1592(6) 0.052(2) Uani 1 1 d .
C18 C 0.4259(12) 0.1444(8) 0.1708(7) 0.051(2) Uani 1 1 d .
C17 C 0.3176(12) 0.1130(9) 0.0836(8) 0.062(3) Uani 1 1 d .
H17 H 0.2123 0.0922 0.0938 0.074 Uiso 1 1 calc R
C15 C 0.6242(11) 0.1835(8) 0.0603(8) 0.054(3) Uani 1 1 d .
H15 H 0.7297 0.2100 0.0531 0.065 Uiso 1 1 calc R
C16 C 0.3718(12) 0.1136(9) -0.0199(8) 0.063(3) Uani 1 1 d .
H16 H 0.3023 0.0906 -0.0804 0.075 Uiso 1 1 calc R
C14 C 0.5282(12) 0.1483(8) -0.0339(8) 0.054(3) Uani 1 1 d .
O2 O 1.2085(7) -0.0789(6) 0.6611(6) 0.0587(18) Uani 1 1 d .
O4 O 0.7298(10) 0.1541(8) -0.1515(6) 0.094(3) Uani 1 1 d .
N1 N 0.6361(11) 0.4167(8) 0.3147(7) 0.069(3) Uani 1 1 d .
N2 N 0.8976(10) 0.3374(8) 0.2603(7) 0.063(2) Uani 1 1 d .
C8 C 0.8875(13) 0.4401(10) 0.2280(8) 0.064(3) Uani 1 1 d .
C9 C 0.7488(16) 0.4845(10) 0.2567(10) 0.079(4) Uani 1 1 d .
C1 C 0.5187(15) 0.4581(11) 0.3366(10) 0.088(4) Uani 1 1 d .
H1 H 0.4445 0.4128 0.3766 0.105 Uiso 1 1 calc R
C7 C 1.0036(19) 0.5105(12) 0.1728(11) 0.098(3) Uani 1 1 d U
C6 C 0.9903(18) 0.6206(12) 0.1431(11) 0.098(3) Uani 1 1 d U
H6 H 1.0688 0.6664 0.1069 0.118 Uiso 1 1 calc R
C4 C 0.7325(18) 0.5978(11) 0.2261(11) 0.094(4) Uani 1 1 d D
C5 C 0.863(2) 0.6614(12) 0.1665(12) 0.116(6) Uani 1 1 d .
H5 H 0.8583 0.7342 0.1435 0.140 Uiso 1 1 calc R
C2 C 0.492(2) 0.5621(15) 0.3067(15) 0.122(7) Uani 1 1 d U
H2 H 0.3995 0.5829 0.3193 0.146 Uiso 1 1 calc R
C10 C 1.1258(17) 0.4684(16) 0.1529(13) 0.119(6) Uani 1 1 d .
H10 H 1.2055 0.5110 0.1153 0.143 Uiso 1 1 calc R
C12 C 1.0167(13) 0.2962(12) 0.2382(9) 0.079(3) Uani 1 1 d .
H12 H 1.0225 0.2221 0.2567 0.095 Uiso 1 1 calc R
C11 C 1.1337(17) 0.3651(15) 0.1869(12) 0.112(5) Uani 1 1 d .
H11 H 1.2224 0.3382 0.1755 0.134 Uiso 1 1 calc R
C3 C 0.599(2) 0.6286(14) 0.2614(15) 0.123(7) Uani 1 1 d DU
H3 H 0.5879 0.7034 0.2505 0.148 Uiso 1 1 calc R

loop_
_atom_site_aniso_label
_atom_site_aniso_U_11
_atom_site_aniso_U_22
_atom_site_aniso_U_33
_atom_site_aniso_U_23
_atom_site_aniso_U_13
_atom_site_aniso_U_12
O1 0.041(4) 0.098(5) 0.045(4) 0.001(4) 0.008(3) 0.030(4)
C23 0.035(5) 0.067(7) 0.048(6) -0.008(5) 0.002(4) 0.019(5)
C22 0.040(5) 0.055(6) 0.037(5) 0.001(4) 0.012(4) 0.013(4)
C21 0.051(6) 0.071(7) 0.050(6) 0.000(5) 0.021(5) 0.020(5)
C24 0.042(5) 0.059(6) 0.044(6) 0.001(5) 0.013(4) 0.019(5)
N4 0.042(4) 0.070(5) 0.047(5) 0.005(4) 0.015(4) 0.025(4)
C20 0.095(9) 0.063(7) 0.056(7) 0.014(5) 0.037(6) 0.027(6)
C19 0.067(7) 0.088(7) 0.046(6) 0.009(5) 0.020(5) 0.042(6)
O3 0.090(5) 0.084(5) 0.038(4) 0.002(4) 0.009(4) 0.036(4)
C13 0.086(8) 0.066(7) 0.048(7) 0.005(6) 0.030(7) 0.031(7)
Cd1 0.0426(4) 0.0738(6) 0.0461(5) 0.0062(4) 0.0107(3) 0.0219(4)
Cd2 0.0589(5) 0.0660(5) 0.0512(5) 0.0082(4) 0.0125(4) 0.0274(4)
S1 0.0617(16) 0.0786(19) 0.0475(15) 0.0089(14) 0.0199(13) 0.0277(14)
S2 0.119(3) 0.134(3) 0.0449(11) 0.0225(15) 0.0242(14) 0.090(2)
N3 0.050(5) 0.073(6) 0.038(5) 0.003(4) 0.012(4) 0.022(4)
C18 0.064(6) 0.059(6) 0.038(6) -0.001(5) 0.011(5) 0.031(5)
C17 0.060(6) 0.086(8) 0.050(6) 0.006(6) 0.020(5) 0.036(6)
C15 0.048(6) 0.056(6) 0.062(7) 0.005(5) 0.014(5) 0.016(5)
C16 0.068(7) 0.074(7) 0.048(6) 0.004(5) -0.003(5) 0.021(6)
C14 0.064(7) 0.058(6) 0.049(6) 0.012(5) 0.018(5) 0.028(5)
O2 0.061(4) 0.058(4) 0.071(5) 0.021(4) 0.026(4) 0.033(4)
O4 0.089(6) 0.143(8) 0.056(5) 0.005(5) 0.037(5) 0.033(6)
N1 0.087(7) 0.058(6) 0.068(6) -0.013(5) -0.001(5) 0.032(5)
N2 0.068(6) 0.063(6) 0.060(6) 0.007(5) 0.004(5) 0.017(5)
C8 0.080(8) 0.062(7) 0.043(6) -0.003(5) -0.013(6) 0.007(6)
C9 0.108(10) 0.054(8) 0.071(8) -0.006(6) -0.044(8) 0.024(7)
C1 0.095(9) 0.093(10) 0.088(9) -0.029(7) -0.008(7) 0.057(8)
C7 0.113(8) 0.083(7) 0.091(7) 0.022(6) 0.008(6) 0.005(7)
C6 0.114(8) 0.083(7) 0.092(7) 0.022(6) 0.008(6) 0.005(7)
C4 0.119(12) 0.060(9) 0.095(10) 0.001(7) -0.030(9) 0.016(9)
C5 0.163(16) 0.063(9) 0.114(13) 0.027(9) -0.028(12) 0.013(10)
C2 0.112(14) 0.130(16) 0.138(16) -0.053(12) -0.020(11) 0.076(10)
C10 0.086(11) 0.149(16) 0.114(13) 0.044(12) 0.032(9) -0.002(11)
C12 0.062(7) 0.102(9) 0.080(9) 0.016(7) 0.029(6) 0.025(7)
C11 0.083(10) 0.139(14) 0.120(13) 0.040(11) 0.020(9) 0.028(10)
C3 0.140(16) 0.087(13) 0.147(18) -0.035(11) -0.054(12) 0.059(11)

loop_
_atom_type_symbol
_atom_type_description
_atom_type_scat_dispersion_real
_atom_type_scat_dispersion_imag
_atom_type_scat_source
C C 0.0033 0.0016 'International Tables Vol C Tables 4.2.6.8 and 6.1.1.4'
H H 0.0000 0.0000 'International Tables Vol C Tables 4.2.6.8 and 6.1.1.4'
N N 0.0061 0.0033 'International Tables Vol C Tables 4.2.6.8 and 6.1.1.4'
O O 0.0106 0.0060 'International Tables Vol C Tables 4.2.6.8 and 6.1.1.4'
Cd Cd -0.8075 1.2024 'International Tables Vol C Tables 4.2.6.8 and 6.1.1.4'
S S 0.1246 0.1234 'International Tables Vol C Tables 4.2.6.8 and 6.1.1.4'

loop_
_geom_angle_atom_site_label_1
_geom_angle_atom_site_label_2
_geom_angle_atom_site_label_3
_geom_angle
_geom_angle_site_symmetry_1
_geom_angle_site_symmetry_3
C23 O1 Cd1 121.9(5) . 2_756
C23 O1 Cd1 119.9(5) . 1_655
Cd1 O1 Cd1 108.0(2) 2_756 1_655
O2 C23 O1 127.3(8) . .
O2 C23 C22 118.2(8) . .
O1 C23 C22 114.4(9) . .
C21 C22 C24 117.2(8) . .
C21 C22 C23 124.6(8) . .
C24 C22 C23 118.0(8) . .
C22 C21 C20 119.4(9) . .
C22 C21 H21 120.3 . .
C20 C21 H21 120.3 . .
N4 C24 C22 124.4(9) . .
N4 C24 H24 117.8 . .
C22 C24 H24 117.8 . .
C24 N4 C19 119.7(8) . .
C24 N4 Cd1 132.1(7) . 2_656
C19 N4 Cd1 107.3(6) . 2_656
C19 C20 C21 118.1(9) . .
C19 C20 H20 120.9 . .
C21 C20 H20 120.9 . .
N4 C19 C20 121.1(9) . .
N4 C19 S2 113.4(7) . .
C20 C19 S2 125.5(9) . .
C13 O3 Cd1 105.3(6) . 2_655
O4 C13 O3 124.4(10) . .
O4 C13 C14 117.9(11) . .
O3 C13 C14 117.6(11) . .
O3 Cd1 N4 128.8(3) 2_655 2_656
O3 Cd1 O1 79.4(2) 2_655 2_756
N4 Cd1 O1 147.5(2) 2_656 2_756
O3 Cd1 O1 150.3(2) 2_655 1_455
N4 Cd1 O1 80.9(2) 2_656 1_455
O1 Cd1 O1 72.0(2) 2_756 1_455
O3 Cd1 S1 98.66(19) 2_655 .
N4 Cd1 S1 92.5(2) 2_656 .
O1 Cd1 S1 99.40(18) 2_756 .
O1 Cd1 S1 78.74(16) 1_455 .
O3 Cd1 S2 103.83(19) 2_655 2_656
N4 Cd1 S2 60.4(2) 2_656 2_656
O1 Cd1 S2 100.87(18) 2_756 2_656
O1 Cd1 S2 89.44(17) 1_455 2_656
S1 Cd1 S2 152.05(9) . 2_656
O2 Cd2 N1 159.4(3) 2_756 .
O2 Cd2 N2 87.4(3) 2_756 .
N1 Cd2 N2 72.1(3) . .
O2 Cd2 N3 89.6(3) 2_756 .
N1 Cd2 N3 86.2(3) . .
N2 Cd2 N3 83.8(3) . .
O2 Cd2 S2 93.58(19) 2_756 .
N1 Cd2 S2 92.9(2) . .
N2 Cd2 S2 102.2(2) . .
N3 Cd2 S2 173.29(19) . .
O2 Cd2 S1 106.71(19) 2_756 .
N1 Cd2 S1 89.0(2) . .
N2 Cd2 S1 141.9(2) . .
N3 Cd2 S1 61.75(19) . .
S2 Cd2 S1 111.62(10) . .
C18 S1 Cd1 102.1(3) . .
C18 S1 Cd2 80.6(3) . .
Cd1 S1 Cd2 95.84(9) . .
C19 S2 Cd2 101.1(3) . .
C19 S2 Cd1 78.6(4) . 2_656
Cd2 S2 Cd1 99.65(13) . 2_656
C18 N3 C15 118.9(9) . .
C18 N3 Cd2 102.4(6) . .
C15 N3 Cd2 138.7(7) . .
N3 C18 C17 123.0(9) . .
N3 C18 S1 115.2(7) . .
C17 C18 S1 121.8(8) . .
C18 C17 C16 117.5(10) . .
C18 C17 H17 121.3 . .
C16 C17 H17 121.3 . .
N3 C15 C14 123.8(9) . .
N3 C15 H15 118.1 . .
C14 C15 H15 118.1 . .
C14 C16 C17 120.5(10) . .
C14 C16 H16 119.8 . .
C17 C16 H16 119.8 . .
C16 C14 C15 116.3(9) . .
C16 C14 C13 120.6(10) . .
C15 C14 C13 123.0(10) . .
C23 O2 Cd2 123.0(6) . 2_756
C1 N1 C9 117.2(11) . .
C1 N1 Cd2 128.8(10) . .
C9 N1 Cd2 113.7(7) . .
C12 N2 C8 119.9(10) . .
C12 N2 Cd2 123.6(8) . .
C8 N2 Cd2 116.2(7) . .
N2 C8 C7 122.7(12) . .
N2 C8 C9 118.0(10) . .
C7 C8 C9 119.3(12) . .
N1 C9 C4 119.8(13) . .
N1 C9 C8 119.5(10) . .
C4 C9 C8 120.8(13) . .
N1 C1 C2 126.5(15) . .
N1 C1 H1 116.8 . .
C2 C1 H1 116.8 . .
C10 C7 C6 122.6(16) . .
C10 C7 C8 116.6(14) . .
C6 C7 C8 120.7(15) . .
C5 C6 C7 120.8(14) . .
C5 C6 H6 119.6 . .
C7 C6 H6 119.6 . .
C3 C4 C9 114.2(14) . .
C3 C4 C5 132.0(14) . .
C9 C4 C5 113.8(13) . .
C6 C5 C4 124.6(13) . .
C6 C5 H5 117.7 . .
C4 C5 H5 117.7 . .
C3 C2 C1 117.2(17) . .
C3 C2 H2 121.4 . .
C1 C2 H2 121.4 . .
C7 C10 C11 119.5(15) . .
C7 C10 H10 120.3 . .
C11 C10 H10 120.3 . .
N2 C12 C11 118.2(13) . .
N2 C12 H12 120.9 . .
C11 C12 H12 120.9 . .
C10 C11 C12 122.9(14) . .
C10 C11 H11 118.6 . .
C12 C11 H11 118.6 . .
C2 C3 C4 124.7(17) . .
C2 C3 H3 117.6 . .
C4 C3 H3 117.6 . .

loop_
_geom_bond_atom_site_label_1
_geom_bond_atom_site_label_2
_geom_bond_distance
_geom_bond_site_symmetry_2
O1 C23 1.313(10) .
O1 Cd1 2.339(6) 2_756
O1 Cd1 2.592(6) 1_655
C23 O2 1.225(11) .
C23 C22 1.521(12) .
C22 C21 1.374(12) .
C22 C24 1.376(11) .
C21 C20 1.402(13) .
C21 H21 0.9300 .
C24 N4 1.299(10) .
C24 H24 0.9300 .
N4 C19 1.328(12) .
N4 Cd1 2.327(7) 2_656
C20 C19 1.391(13) .
C20 H20 0.9300 .
C19 S2 1.781(10) .
O3 C13 1.250(13) .
O3 Cd1 2.229(6) 2_655
C13 O4 1.230(13) .
C13 C14 1.516(13) .
Cd1 O3 2.229(6) 2_655
Cd1 N4 2.327(7) 2_656
Cd1 O1 2.339(6) 2_756
Cd1 O1 2.592(6) 1_455
Cd1 S1 2.635(3) .
Cd1 S2 2.798(4) 2_656
Cd2 O2 2.250(6) 2_756
Cd2 N1 2.370(9) .
Cd2 N2 2.393(9) .
Cd2 N3 2.407(7) .
Cd2 S2 2.623(3) .
Cd2 S1 2.693(3) .
S1 C18 1.786(9) .
S2 Cd1 2.798(4) 2_656
N3 C18 1.313(12) .
N3 C15 1.316(11) .
C18 C17 1.380(13) .
C17 C16 1.386(13) .
C17 H17 0.9300 .
C15 C14 1.391(13) .
C15 H15 0.9300 .
C16 C14 1.381(13) .
C16 H16 0.9300 .
O2 Cd2 2.250(6) 2_756
N1 C1 1.286(13) .
N1 C9 1.387(15) .
N2 C12 1.300(13) .
N2 C8 1.318(12) .
C8 C7 1.401(16) .
C8 C9 1.501(16) .
C9 C4 1.447(16) .
C1 C2 1.369(18) .
C1 H1 0.9300 .
C7 C10 1.324(19) .
C7 C6 1.400(18) .
C6 C5 1.365(19) .
C6 H6 0.9300 .
C4 C3 1.408(15) .
C4 C5 1.485(18) .
C5 H5 0.9300 .
C2 C3 1.26(2) .
C2 H2 0.9300 .
C10 C11 1.327(18) .
C10 H10 0.9300 .
C12 C11 1.372(17) .
C12 H12 0.9300 .
C11 H11 0.9300 .
C3 H3 0.9300 .
